data_2201138
loop_
_publ_author_name
'Fagnou, Keith'
'Lautens, Mark'
'Lough, Alan J.'

_publ_section_title
;
 (1<i>R</i>,2<i>R</i>)-2-(2-Bromophenoxy)-1,2-dihydronaphthalen-1-ol
;
_journal_issue 5
_journal_name_full 'Acta Crystallographica Section E'
_journal_page_first o540
_journal_page_last o541
_journal_paper_doi 10.1107/S1600536802006384
_journal_volume 58
_journal_year 2002
_chemical_formula_iupac 'C16 H13 Br O2'
_chemical_formula_moiety 'C16 H13 Br O2'
_chemical_formula_sum 'C16 H13 Br O2'
_chemical_formula_weight 317.17
_chemical_name_systematic
;
(1R,2R)-2-(2-Bromophenoxy)-1,2-dihydronaphthalen-1-ol
;
_space_group_IT_number 19
_symmetry_cell_setting orthorhombic
_symmetry_space_group_name_Hall 'P 2ac 2ab'
_symmetry_space_group_name_H-M 'P 21 21 21'
_atom_sites_solution_hydrogens geom
_atom_sites_solution_primary direct
_atom_sites_solution_secondary difmap
_cell_angle_alpha 90.00
_cell_angle_beta 90.00
_cell_angle_gamma 90.00
_cell_formula_units_Z 4
_cell_length_a 4.6070(2)
_cell_length_b 11.2898(4)
_cell_length_c 24.9751(12)
_cell_measurement_reflns_used 1370
_cell_measurement_temperature 150.0(10)
_cell_measurement_theta_max 25.0
_cell_measurement_theta_min 2.5
_cell_volume 1299.01(10)
_computing_cell_refinement 'DENZO-SMN (Otwinowski & Minor, 1997)'
_computing_data_collection 'COLLECT (Nonius, 1997-2001)'
_computing_data_reduction DENZO-SMN
_computing_molecular_graphics SHELXTL/PC
_computing_publication_material SHELXTL/PC
_computing_structure_refinement SHELXTL/PC
_computing_structure_solution 'SHELXTL/PC (Sheldrick, 2001)'
_diffrn_ambient_temperature 150.0(10)
_diffrn_detector_area_resol_mean 9
_diffrn_measured_fraction_theta_full 0.998
_diffrn_measured_fraction_theta_max 0.998
_diffrn_measurement_device_type 'Nonius KappaCCD'
_diffrn_measurement_method '\f scans, and \w scans with \k offsets'
_diffrn_radiation_monochromator graphite
_diffrn_radiation_source 'fine-focus sealed tube'
_diffrn_radiation_type MoK\a
_diffrn_radiation_wavelength 0.71073
_diffrn_reflns_av_R_equivalents 0.085
_diffrn_reflns_av_sigmaI/netI 0.0810
_diffrn_reflns_limit_h_max 5
_diffrn_reflns_limit_h_min -5
_diffrn_reflns_limit_k_max 13
_diffrn_reflns_limit_k_min -13
_diffrn_reflns_limit_l_max 29
_diffrn_reflns_limit_l_min -29
_diffrn_reflns_number 6770
_diffrn_reflns_theta_full 25.02
_diffrn_reflns_theta_max 25.0
_diffrn_reflns_theta_min 3.0
_diffrn_standards_decay_% 0
_diffrn_standards_number 0
_exptl_absorpt_coefficient_mu 3.16
_exptl_absorpt_correction_T_max 0.786
_exptl_absorpt_correction_T_min 0.404
_exptl_absorpt_correction_type multi-scan
_exptl_absorpt_process_details '(DENZO-SMN; Otwinowski & Minor, 1997)'
_exptl_crystal_colour colourless
_exptl_crystal_density_diffrn 1.622
_exptl_crystal_density_method 'not measured'
_exptl_crystal_description needle
_exptl_crystal_F_000 640
_exptl_crystal_size_max 0.35
_exptl_crystal_size_mid 0.08
_exptl_crystal_size_min 0.08
_refine_diff_density_max 0.384
_refine_diff_density_min -0.395
_refine_ls_abs_structure_details '(Flack, 1983)'
_refine_ls_abs_structure_Flack 0.015(16)
_refine_ls_extinction_coef 0.0039(10)
_refine_ls_extinction_expression Fc^*^=kFc[1+0.001xFc^2^\l^3^/sin(2\q)]^-1/4^
_refine_ls_extinction_method SHELXL97
_refine_ls_goodness_of_fit_ref 1.018
_refine_ls_hydrogen_treatment mixed
_refine_ls_matrix_type full
_refine_ls_number_parameters 177
_refine_ls_number_reflns 2317
_refine_ls_number_restraints 0
_refine_ls_restrained_S_all 1.018
_refine_ls_R_factor_all 0.058
_refine_ls_R_factor_gt 0.039
_refine_ls_shift/su_max 0.001
_refine_ls_shift/su_mean 0.000
_refine_ls_structure_factor_coef Fsqd
_refine_ls_weighting_details 'calc w = 1/[\s^2^(Fo^2^)+(0.0189P)^2^] where P = (Fo^2^+2Fc^2^)/3'
_refine_ls_weighting_scheme calc
_refine_ls_wR_factor_gt 0.078
_refine_ls_wR_factor_ref 0.085
_reflns_number_gt 1897
_reflns_number_total 2317
_reflns_threshold_expression I>2\s(I)
_cod_data_source_file na6146.cif
_cod_data_source_block I
_cod_depositor_comments
;
The following automatic conversions were performed:
'_symmetry_cell_setting' value 'Orthorhombic' changed to 'orthorhombic'
according to '/home/saulius/struct/CIF-dictionaries/cif_core.dic'
dictionary named 'cif_core.dic' version 2.4.1 from 2010-06-29.

Automatic conversion script
Id: cif_fix_enum 1527 2010-12-29 10:47:43Z saulius 

The following automatic conversions were performed:

'_symmetry_cell_setting' value 'Orthorhombic' changed to
'orthorhombic' according to
/home/saulius/struct/CIF-dictionaries/cif_core.dic dictionary named
'cif_core.dic' version 2.4.1 from 2010-06-29.

Automatic conversion script
Id: cif_fix_values 1715 2011-07-08 13:25:40Z adriana 
;
_cod_database_code 2201138
_cod_database_fobs_code 2201138

loop_
_symmetry_equiv_pos_as_xyz
'x, y, z'
'-x+1/2, -y, z+1/2'
'-x, y+1/2, -z+1/2'
'x+1/2, -y+1/2, -z'

loop_
_atom_site_label
_atom_site_fract_x
_atom_site_fract_y
_atom_site_fract_z
_atom_site_U_iso_or_equiv
_atom_site_adp_type
_atom_site_calc_flag
_atom_site_refinement_flags
_atom_site_occupancy
_atom_site_disorder_assembly
_atom_site_disorder_group
_atom_site_type_symbol
Br1 1.10408(12) 0.14084(4) 0.275845(19) 0.03464(18) Uani d . 1 . . Br
O1 0.8052(7) 0.2060(2) 0.38147(11) 0.0269(8) Uani d . 1 . . O
O2 0.6098(9) 0.3053(3) 0.48223(12) 0.0270(7) Uani d . 1 . . O
H1O 0.746(14) 0.267(6) 0.489(2) 0.06(2) Uiso d . 1 . . H
C1 0.5733(11) 0.2928(3) 0.38473(16) 0.0224(10) Uani d . 1 . . C
H1A 0.3836 0.2510 0.3895 0.027 Uiso calc R 1 . . H
C2 0.6308(10) 0.3715(3) 0.43340(14) 0.0205(9) Uani d . 1 . . C
H2A 0.8319 0.4042 0.4305 0.025 Uiso calc R 1 . . H
C3 0.4200(11) 0.4731(3) 0.43445(16) 0.0204(9) Uani d . 1 . . C
C4 0.3122(10) 0.5197(4) 0.48182(17) 0.0244(11) Uani d . 1 . . C
H4A 0.3720 0.4872 0.5151 0.029 Uiso calc R 1 . . H
C5 0.1160(12) 0.6143(3) 0.48096(18) 0.0307(11) Uani d . 1 . . C
H5A 0.0410 0.6447 0.5136 0.037 Uiso calc R 1 . . H
C6 0.0313(11) 0.6634(4) 0.43303(19) 0.0312(12) Uani d . 1 . . C
H6A -0.1006 0.7281 0.4325 0.037 Uiso calc R 1 . . H
C7 0.1398(11) 0.6180(3) 0.38528(17) 0.0288(11) Uani d . 1 . . C
H7A 0.0809 0.6521 0.3523 0.035 Uiso calc R 1 . . H
C8 0.3337(10) 0.5231(3) 0.38509(16) 0.0221(11) Uani d . 1 . . C
C9 0.4462(11) 0.4736(4) 0.33534(17) 0.0295(12) Uani d . 1 . . C
H9A 0.4360 0.5186 0.3033 0.035 Uiso calc R 1 . . H
C10 0.5626(11) 0.3664(4) 0.33454(16) 0.0274(11) Uani d . 1 . . C
H10A 0.6399 0.3357 0.3021 0.033 Uiso calc R 1 . . H
C12 0.7255(11) 0.0944(4) 0.36361(18) 0.0269(11) Uani d . 1 . . C
C13 0.5233(11) 0.0274(4) 0.39235(18) 0.0314(13) Uani d . 1 . . C
H13A 0.4347 0.0589 0.4236 0.038 Uiso calc R 1 . . H
C14 0.4533(13) -0.0857(4) 0.37470(19) 0.0360(14) Uani d . 1 . . C
H14A 0.3111 -0.1304 0.3934 0.043 Uiso calc R 1 . . H
C15 0.5885(13) -0.1341(4) 0.33018(19) 0.0373(12) Uani d . 1 . . C
H15A 0.5455 -0.2129 0.3194 0.045 Uiso calc R 1 . . H
C16 0.7862(11) -0.0671(4) 0.30154(19) 0.0333(13) Uani d . 1 . . C
H16A 0.8773 -0.0994 0.2707 0.040 Uiso calc R 1 . . H
C17 0.8513(12) 0.0475(3) 0.31804(16) 0.0275(11) Uani d . 1 . . C

loop_
_atom_site_aniso_label
_atom_site_aniso_U_11
_atom_site_aniso_U_22
_atom_site_aniso_U_33
_atom_site_aniso_U_12
_atom_site_aniso_U_13
_atom_site_aniso_U_23
Br1 0.0337(3) 0.0385(3) 0.0318(3) 0.0004(3) 0.0032(3) -0.0005(2)
O1 0.024(2) 0.0253(16) 0.0318(17) 0.0014(14) -0.0010(16) -0.0055(13)
O2 0.0236(19) 0.0350(17) 0.0223(16) 0.0048(18) 0.0030(18) 0.0076(13)
C1 0.018(3) 0.023(2) 0.026(2) 0.001(2) 0.001(2) -0.0014(18)
C2 0.021(2) 0.021(2) 0.019(2) 0.000(2) 0.000(2) 0.0031(17)
C3 0.020(3) 0.018(2) 0.024(2) -0.002(2) 0.005(2) 0.0019(17)
C4 0.025(3) 0.025(2) 0.022(2) -0.005(2) -0.002(2) -0.0006(18)
C5 0.034(3) 0.026(2) 0.032(3) 0.000(2) 0.002(3) -0.0064(18)
C6 0.033(3) 0.024(2) 0.037(3) 0.003(2) 0.002(2) 0.001(2)
C7 0.030(3) 0.023(2) 0.033(3) -0.009(2) -0.002(3) 0.0049(18)
C8 0.026(3) 0.018(2) 0.023(2) -0.007(2) -0.002(2) 0.0030(17)
C9 0.031(3) 0.034(3) 0.023(2) -0.004(2) -0.002(2) 0.0029(19)
C10 0.036(3) 0.027(2) 0.020(2) 0.001(3) -0.001(2) -0.0017(19)
C12 0.030(3) 0.025(2) 0.026(3) -0.002(2) -0.007(2) -0.0019(19)
C13 0.041(4) 0.028(3) 0.025(3) -0.003(2) -0.005(2) 0.001(2)
C14 0.039(4) 0.028(3) 0.041(3) -0.005(3) -0.012(3) 0.011(2)
C15 0.046(3) 0.023(2) 0.043(3) 0.002(3) -0.012(3) -0.003(2)
C16 0.035(3) 0.035(3) 0.030(3) 0.008(2) -0.007(3) -0.005(2)
C17 0.029(3) 0.027(2) 0.026(2) 0.004(2) -0.002(2) 0.0017(18)

loop_
_atom_type_symbol
_atom_type_description
_atom_type_scat_dispersion_real
_atom_type_scat_dispersion_imag
_atom_type_scat_source
C C 0.0033 0.0016 'International Tables Vol C Tables 4.2.6.8 and 6.1.1.4'
H H 0.0000 0.0000 'International Tables Vol C Tables 4.2.6.8 and 6.1.1.4'
O O 0.0106 0.0060 'International Tables Vol C Tables 4.2.6.8 and 6.1.1.4'
Br Br -0.2901 2.4595 'International Tables Vol C Tables 4.2.6.8 and 6.1.1.4'

loop_
_geom_angle_atom_site_label_1
_geom_angle_atom_site_label_2
_geom_angle_atom_site_label_3
_geom_angle
_geom_angle_publ_flag
C12 O1 C1 115.9(4) y
C2 O2 H1O 114(5) ?
O1 C1 C10 110.5(4) ?
O1 C1 C2 108.0(4) ?
C10 C1 C2 110.3(3) ?
O1 C1 H1A 109.3 ?
C10 C1 H1A 109.3 ?
C2 C1 H1A 109.3 ?
O2 C2 C3 109.8(3) ?
O2 C2 C1 111.2(3) ?
C3 C2 C1 110.2(4) ?
O2 C2 H2A 108.5 ?
C3 C2 H2A 108.5 ?
C1 C2 H2A 108.5 ?
C4 C3 C8 119.5(4) ?
C4 C3 C2 122.4(4) ?
C8 C3 C2 118.1(4) ?
C3 C4 C5 120.5(4) ?
C3 C4 H4A 119.7 ?
C5 C4 H4A 119.7 ?
C6 C5 C4 120.3(4) ?
C6 C5 H5A 119.9 ?
C4 C5 H5A 119.9 ?
C5 C6 C7 119.7(4) ?
C5 C6 H6A 120.2 ?
C7 C6 H6A 120.2 ?
C6 C7 C8 121.1(4) ?
C6 C7 H7A 119.5 ?
C8 C7 H7A 119.5 ?
C7 C8 C3 118.9(4) ?
C7 C8 C9 121.7(4) ?
C3 C8 C9 119.4(4) ?
C10 C9 C8 120.5(4) ?
C10 C9 H9A 119.8 ?
C8 C9 H9A 119.8 ?
C9 C10 C1 120.4(4) ?
C9 C10 H10A 119.8 ?
C1 C10 H10A 119.8 ?
C17 C12 O1 120.1(4) ?
C17 C12 C13 119.6(4) ?
O1 C12 C13 120.2(4) ?
C14 C13 C12 119.3(5) ?
C14 C13 H13A 120.4 ?
C12 C13 H13A 120.4 ?
C15 C14 C13 120.9(5) ?
C15 C14 H14A 119.6 ?
C13 C14 H14A 119.6 ?
C16 C15 C14 119.6(5) ?
C16 C15 H15A 120.2 ?
C14 C15 H15A 120.2 ?
C15 C16 C17 119.8(5) ?
C15 C16 H16A 120.1 ?
C17 C16 H16A 120.1 ?
C12 C17 C16 120.7(4) ?
C12 C17 Br1 120.2(3) ?
C16 C17 Br1 119.1(4) ?

loop_
_geom_bond_atom_site_label_1
_geom_bond_atom_site_label_2
_geom_bond_site_symmetry_2
_geom_bond_distance
_geom_bond_publ_flag
Br1 C17 . 1.892(5) ?
O1 C12 . 1.386(5) y
O1 C1 . 1.452(5) y
O2 C2 . 1.433(5) y
O2 H1O . 0.78(6) ?
C1 C10 . 1.504(6) y
C1 C2 . 1.528(5) y
C1 H1A . 1.0000 ?
C2 C3 . 1.504(6) y
C2 H2A . 1.0000 ?
C3 C4 . 1.387(6) ?
C3 C8 . 1.413(6) ?
C4 C5 . 1.399(6) ?
C4 H4A . 0.9500 ?
C5 C6 . 1.376(6) ?
C5 H5A . 0.9500 ?
C6 C7 . 1.391(6) ?
C6 H6A . 0.9500 ?
C7 C8 . 1.395(6) ?
C7 H7A . 0.9500 ?
C8 C9 . 1.458(6) ?
C9 C10 . 1.324(6) ?
C9 H9A . 0.9500 ?
C10 H10A . 0.9500 ?
C12 C17 . 1.383(6) ?
C12 C13 . 1.398(6) ?
C13 C14 . 1.388(6) ?
C13 H13A . 0.9500 ?
C14 C15 . 1.387(7) ?
C14 H14A . 0.9500 ?
C15 C16 . 1.383(7) ?
C15 H15A . 0.9500 ?
C16 C17 . 1.391(6) ?
C16 H16A . 0.9500 ?

loop_
_geom_hbond_atom_site_label_D
_geom_hbond_atom_site_label_H
_geom_hbond_atom_site_label_A
_geom_hbond_site_symmetry_A
_geom_hbond_distance_DH
_geom_hbond_distance_HA
_geom_hbond_distance_DA
_geom_hbond_angle_DHA
O2 H1O O2 4_556 0.78(6) 2.00(6) 2.766(3) 168(7)

loop_
_geom_torsion_atom_site_label_1
_geom_torsion_atom_site_label_2
_geom_torsion_atom_site_label_3
_geom_torsion_atom_site_label_4
_geom_torsion
_geom_torsion_publ_flag
C12 O1 C1 C10 -94.9(4) ?
C12 O1 C1 C2 144.3(4) y
O1 C1 C2 O2 -65.6(5) ?
C10 C1 C2 O2 173.6(4) ?
O1 C1 C2 C3 172.4(3) ?
C10 C1 C2 C3 51.5(5) ?
O2 C2 C3 C4 22.5(6) ?
C1 C2 C3 C4 145.3(4) ?
O2 C2 C3 C8 -158.4(4) ?
C1 C2 C3 C8 -35.5(5) ?
C8 C3 C4 C5 1.0(7) ?
C2 C3 C4 C5 -179.9(4) ?
C3 C4 C5 C6 -1.0(7) ?
C4 C5 C6 C7 0.5(7) ?
C5 C6 C7 C8 0.0(7) ?
C6 C7 C8 C3 -0.1(7) ?
C6 C7 C8 C9 179.2(4) ?
C4 C3 C8 C7 -0.4(7) ?
C2 C3 C8 C7 -179.6(4) ?
C4 C3 C8 C9 -179.7(4) ?
C2 C3 C8 C9 1.1(6) ?
C7 C8 C9 C10 -161.4(5) ?
C3 C8 C9 C10 17.9(7) ?
C8 C9 C10 C1 1.6(7) ?
O1 C1 C10 C9 -156.1(4) ?
C2 C1 C10 C9 -36.8(6) ?
C1 O1 C12 C17 120.4(5) ?
C1 O1 C12 C13 -61.3(5) y
C17 C12 C13 C14 0.3(7) ?
O1 C12 C13 C14 -178.0(4) ?
C12 C13 C14 C15 2.2(7) ?
C13 C14 C15 C16 -2.9(8) ?
C14 C15 C16 C17 1.0(7) ?
O1 C12 C17 C16 176.1(4) ?
C13 C12 C17 C16 -2.2(7) ?
O1 C12 C17 Br1 -6.2(6) ?
C13 C12 C17 Br1 175.5(3) ?
C15 C16 C17 C12 1.6(7) ?
C15 C16 C17 Br1 -176.2(4) ?

loop_
_cod_related_entry_id
_cod_related_entry_database
_cod_related_entry_code
1 ChemSpider 9453536
